data_7023571
loop_
_publ_author_name
'Guo, Beibei'
'Li, Li'
'Wang, Yang'
'Zhu, Yanyan'
'Li, Gang'

_publ_section_title
;
 Construction of a series of coordination polymers from three
 imidazole-based multi-carboxylate ligands.
;
_journal_issue 39
_journal_name_full 'Dalton transactions (Cambridge, England : 2003)'
_journal_page_first 14268
_journal_page_last 14280
_journal_paper_doi 10.1039/c3dt51486b
_journal_volume 42
_journal_year 2013
_chemical_formula_moiety 'C24 H28 Cd3 N4 O22'
_chemical_formula_sum 'C24 H28 Cd3 N4 O22'
_chemical_formula_weight 1061.70
_chemical_name_systematic
; 
 ? 
;
_space_group_IT_number 18
_symmetry_cell_setting orthorhombic
_symmetry_space_group_name_Hall 'P 2 2ab'
_symmetry_space_group_name_H-M 'P 21 21 2'
_atom_sites_solution_hydrogens geom
_atom_sites_solution_primary direct
_atom_sites_solution_secondary difmap
_audit_creation_method SHELXL-97
_cell_angle_alpha 90.00
_cell_angle_beta 90.00
_cell_angle_gamma 90.00
_cell_formula_units_Z 2
_cell_length_a 14.6401(8)
_cell_length_b 9.7411(5)
_cell_length_c 11.2213(6)
_cell_measurement_reflns_used 4802
_cell_measurement_temperature 296(2)
_cell_measurement_theta_max 28.69
_cell_measurement_theta_min 2.51
_cell_volume 1600.28(15)
_computing_cell_refinement 'Bruker SAINT'
_computing_data_collection 'Bruker APEX2'
_computing_data_reduction 'Bruker SAINT'
_computing_molecular_graphics 'Bruker SHELXTL'
_computing_publication_material 'Bruker SHELXTL'
_computing_structure_refinement 'SHELXL-97 (Sheldrick, 1997)'
_computing_structure_solution 'SHELXS-97 (Sheldrick, 1990)'
_diffrn_ambient_temperature 296(2)
_diffrn_measured_fraction_theta_full 0.999
_diffrn_measured_fraction_theta_max 0.999
_diffrn_radiation_monochromator graphite
_diffrn_radiation_source 'fine-focus sealed tube'
_diffrn_radiation_type MoK\a
_diffrn_radiation_wavelength 0.71073
_diffrn_reflns_av_R_equivalents 0.0230
_diffrn_reflns_av_sigmaI/netI 0.0270
_diffrn_reflns_limit_h_max 17
_diffrn_reflns_limit_h_min -13
_diffrn_reflns_limit_k_max 11
_diffrn_reflns_limit_k_min -11
_diffrn_reflns_limit_l_max 12
_diffrn_reflns_limit_l_min -13
_diffrn_reflns_number 8135
_diffrn_reflns_theta_full 24.98
_diffrn_reflns_theta_max 24.98
_diffrn_reflns_theta_min 1.81
_exptl_absorpt_coefficient_mu 2.078
_exptl_absorpt_correction_T_max 0.6813
_exptl_absorpt_correction_T_min 0.6813
_exptl_absorpt_process_details '(SADABS; Sheldrick, 1996)'
_exptl_crystal_colour yellow
_exptl_crystal_density_diffrn 2.203
_exptl_crystal_density_method 'not measured'
_exptl_crystal_description block
_exptl_crystal_F_000 1040
_exptl_crystal_size_max 0.20
_exptl_crystal_size_mid 0.20
_exptl_crystal_size_min 0.20
_refine_diff_density_max 1.081
_refine_diff_density_min -0.407
_refine_diff_density_rms 0.096
_refine_ls_abs_structure_details 'Flack H D (1983), Acta Cryst. A39, 876-881'
_refine_ls_abs_structure_Flack 0.67(3)
_refine_ls_extinction_method none
_refine_ls_goodness_of_fit_ref 1.161
_refine_ls_hydrogen_treatment mixed
_refine_ls_matrix_type full
_refine_ls_number_parameters 240
_refine_ls_number_reflns 2812
_refine_ls_number_restraints 15
_refine_ls_restrained_S_all 1.159
_refine_ls_R_factor_all 0.0272
_refine_ls_R_factor_gt 0.0261
_refine_ls_shift/su_max 0.001
_refine_ls_shift/su_mean 0.000
_refine_ls_structure_factor_coef Fsqd
_refine_ls_weighting_details 'calc w=1/[\s^2^(Fo^2^)+(0.0427P)^2^+0.1744P] where P=(Fo^2^+2Fc^2^)/3'
_refine_ls_weighting_scheme calc
_refine_ls_wR_factor_gt 0.0692
_refine_ls_wR_factor_ref 0.0700
_reflns_number_gt 2719
_reflns_number_total 2812
_reflns_threshold_expression >2sigma(I)
_cod_data_source_file c3dt51486b.txt
_cod_data_source_block a
_cod_depositor_comments
;
The following automatic conversions were performed:

'_symmetry_cell_setting' value 'Orthorhombic' changed to
'orthorhombic' according to
/home/saulius/struct/CIF-dictionaries/cif_core.dic dictionary named
'cif_core.dic' version 2.4.2 from 2011-04-26.

Automatic conversion script
Id: cif_fix_values 1891 2012-01-12 08:04:46Z andrius 
;
_cod_original_sg_symbol_Hall 'P 2 2ab '
_cod_database_code 7023571

loop_
_symmetry_equiv_pos_as_xyz
'x, y, z'
'-x, -y, z'
'-x+1/2, y+1/2, -z'
'x+1/2, -y+1/2, -z'

loop_
_atom_site_label
_atom_site_type_symbol
_atom_site_fract_x
_atom_site_fract_y
_atom_site_fract_z
_atom_site_U_iso_or_equiv
_atom_site_adp_type
_atom_site_occupancy
_atom_site_symmetry_multiplicity
_atom_site_calc_flag
_atom_site_refinement_flags
C1 C 0.8322(3) -0.0284(5) 0.9463(4) 0.0193(10) Uani 1 1 d .
C2 C 0.8014(3) -0.0152(5) 0.8301(4) 0.0200(9) Uani 1 1 d .
C3 C 0.9131(3) 0.1261(5) 0.8565(4) 0.0168(9) Uani 1 1 d .
C5 C 1.1368(3) 0.3496(5) 0.5856(4) 0.0250(10) Uani 1 1 d .
C6 C 1.0964(3) 0.3352(5) 0.7096(4) 0.0238(11) Uani 1 1 d .
C7 C 1.1318(3) 0.4054(5) 0.8054(4) 0.0257(12) Uani 1 1 d .
H7 H 1.1823 0.4622 0.7954 0.031 Uiso 1 1 calc R
C8 C 1.0919(4) 0.3911(5) 0.9174(5) 0.0297(11) Uani 1 1 d .
H8 H 1.1140 0.4412 0.9818 0.036 Uiso 1 1 calc R
C9 C 1.0196(3) 0.3024(5) 0.9325(4) 0.0235(11) Uani 1 1 d .
H9 H 0.9931 0.2926 1.0074 0.028 Uiso 1 1 calc R
C10 C 0.9859(3) 0.2277(5) 0.8371(4) 0.0193(10) Uani 1 1 d .
C11 C 1.0235(3) 0.2450(5) 0.7259(4) 0.0212(10) Uani 1 1 d .
H11 H 1.0002 0.1965 0.6614 0.025 Uiso 1 1 calc R
C12 C 0.7283(3) -0.0885(5) 0.7659(5) 0.0282(12) Uani 1 1 d .
C13 C 0.8072(3) -0.1208(5) 1.0435(4) 0.0229(10) Uani 1 1 d .
Cd1 Cd 1.0000 0.0000 1.11114(4) 0.02108(13) Uani 1 2 d S
Cd2 Cd 0.80065(2) 0.13219(3) 0.58737(3) 0.02181(11) Uani 1 1 d .
N1 N 0.8529(2) 0.0821(4) 0.7735(3) 0.0192(8) Uani 1 1 d .
N2 N 0.9031(3) 0.0607(4) 0.9617(3) 0.0172(8) Uani 1 1 d .
O4 O 0.8547(2) -0.1217(4) 1.1356(3) 0.0307(8) Uani 1 1 d .
O5 O 0.7365(3) -0.1985(4) 1.0318(3) 0.0322(9) Uani 1 1 d .
O9 O 1.2163(2) 0.4014(4) 0.5797(3) 0.0301(8) Uani 1 1 d .
O10 O 0.7150(3) -0.0607(4) 0.6581(3) 0.0332(9) Uani 1 1 d .
O11 O 0.6817(3) -0.1773(4) 0.8241(3) 0.0363(10) Uani 1 1 d .
O12 O 1.0889(3) 0.3129(4) 0.4996(3) 0.0425(11) Uani 1 1 d .
O14 O 0.4446(3) 0.8768(4) 0.7399(3) 0.0727(15) Uani 1 1 d D
O15 O 0.9470(2) 0.1428(4) 1.2540(3) 0.0362(9) Uani 1 1 d D
O16 O 0.9053(2) -0.0082(4) 0.4817(3) 0.0367(8) Uani 1 1 d D
O17 O 0.8928(3) 0.2971(4) 0.4983(4) 0.0384(10) Uani 1 1 d D
O19 O 0.7333(2) 0.3302(3) 0.6521(3) 0.0381(10) Uani 1 1 d D
H2W H 0.9472 0.1442 1.3290 0.046 Uiso 1 1 d RD
H1W H 0.9845 0.2103 1.2465 0.046 Uiso 1 1 d RD
H3W H 0.8878 -0.0931 0.4795 0.046 Uiso 1 1 d RD
H4W H 0.9513 -0.0253 0.5258 0.046 Uiso 1 1 d RD
H6W H 0.8729 0.3344 0.4342 0.046 Uiso 1 1 d RD
H5W H 0.9492 0.3129 0.4817 0.046 Uiso 1 1 d RD
H8W H 0.7023 0.3411 0.7161 0.046 Uiso 1 1 d RD
H7W H 0.7454 0.4148 0.6418 0.046 Uiso 1 1 d RD
H10W H 0.4768 0.9123 0.7936 0.046 Uiso 1 1 d RD
H9W H 0.4487 0.9418 0.6910 0.046 Uiso 1 1 d RD

loop_
_atom_site_aniso_label
_atom_site_aniso_U_11
_atom_site_aniso_U_22
_atom_site_aniso_U_33
_atom_site_aniso_U_23
_atom_site_aniso_U_13
_atom_site_aniso_U_12
C1 0.019(2) 0.021(3) 0.018(2) 0.0027(18) 0.0014(17) 0.0020(18)
C2 0.016(2) 0.025(2) 0.018(2) 0.0005(19) -0.0012(19) -0.004(2)
C3 0.019(2) 0.020(2) 0.012(2) 0.001(2) 0.0046(17) 0.001(2)
C5 0.027(2) 0.026(2) 0.023(2) 0.000(2) 0.005(2) -0.001(2)
C6 0.022(2) 0.028(3) 0.021(2) 0.0047(19) 0.003(2) 0.000(2)
C7 0.024(3) 0.028(3) 0.025(3) 0.001(2) 0.003(2) -0.009(2)
C8 0.037(3) 0.029(3) 0.023(2) -0.005(2) -0.002(2) -0.011(2)
C9 0.031(3) 0.022(2) 0.017(2) 0.0013(18) 0.006(2) -0.002(2)
C10 0.017(2) 0.022(2) 0.019(2) 0.0069(18) -0.0039(19) 0.001(2)
C11 0.022(3) 0.025(3) 0.016(2) 0.0014(19) -0.0005(19) -0.002(2)
C12 0.027(3) 0.031(3) 0.027(3) -0.004(2) -0.004(2) -0.006(2)
C13 0.025(2) 0.024(2) 0.020(2) 0.0026(19) 0.004(2) -0.001(2)
Cd1 0.0217(2) 0.0268(3) 0.0148(2) 0.000 0.000 0.0015(2)
Cd2 0.02352(18) 0.02591(18) 0.01601(17) 0.00140(15) -0.00280(15) 0.00069(15)
N1 0.0184(19) 0.021(2) 0.019(2) 0.0003(16) 0.0019(17) -0.0023(16)
N2 0.0173(19) 0.0198(19) 0.0144(18) -0.0011(15) 0.0002(16) 0.0005(17)
O4 0.0277(18) 0.044(2) 0.0205(17) 0.0113(17) -0.0040(15) -0.0116(18)
O5 0.031(2) 0.036(2) 0.030(2) 0.0078(17) -0.0007(16) -0.0146(16)
O9 0.0270(18) 0.044(2) 0.0196(17) 0.0038(16) 0.0071(15) -0.0173(15)
O10 0.039(2) 0.041(2) 0.0193(18) 0.0050(15) -0.0101(16) -0.0146(18)
O11 0.041(2) 0.040(2) 0.0284(19) 0.0060(16) -0.0066(17) -0.0216(18)
O12 0.042(2) 0.066(3) 0.0187(19) 0.0006(19) 0.0027(18) -0.019(2)
O14 0.102(4) 0.067(4) 0.049(3) 0.015(3) -0.013(3) -0.001(3)
O15 0.049(2) 0.037(2) 0.0232(18) -0.0054(18) -0.0028(16) 0.0146(19)
O16 0.0304(19) 0.032(2) 0.048(2) -0.011(2) -0.0064(18) 0.0076(18)
O17 0.031(2) 0.042(2) 0.042(2) 0.0238(19) -0.0054(19) -0.0004(18)
O19 0.054(3) 0.028(2) 0.033(2) -0.0044(16) 0.0132(18) 0.0016(18)

loop_
_atom_type_symbol
_atom_type_description
_atom_type_scat_dispersion_real
_atom_type_scat_dispersion_imag
_atom_type_scat_source
C C 0.0033 0.0016 'International Tables Vol C Tables 4.2.6.8 and 6.1.1.4'
H H 0.0000 0.0000 'International Tables Vol C Tables 4.2.6.8 and 6.1.1.4'
N N 0.0061 0.0033 'International Tables Vol C Tables 4.2.6.8 and 6.1.1.4'
O O 0.0106 0.0060 'International Tables Vol C Tables 4.2.6.8 and 6.1.1.4'
Cd Cd -0.8075 1.2024 'International Tables Vol C Tables 4.2.6.8 and 6.1.1.4'

loop_
_geom_angle_atom_site_label_1
_geom_angle_atom_site_label_2
_geom_angle_atom_site_label_3
_geom_angle
_geom_angle_site_symmetry_1
_geom_angle_site_symmetry_3
N2 C1 C2 107.9(4) . .
N2 C1 C13 119.2(4) . .
C2 C1 C13 132.7(4) . .
N1 C2 C1 108.7(4) . .
N1 C2 C12 120.6(4) . .
C1 C2 C12 130.6(5) . .
N2 C3 N1 112.5(4) . .
N2 C3 C10 121.7(4) . .
N1 C3 C10 125.7(4) . .
O12 C5 O9 126.1(5) . .
O12 C5 C6 117.7(4) . .
O9 C5 C6 116.2(4) . .
C7 C6 C11 119.9(4) . .
C7 C6 C5 121.6(4) . .
C11 C6 C5 118.5(4) . .
C6 C7 C8 119.8(4) . .
C6 C7 H7 120.1 . .
C8 C7 H7 120.1 . .
C9 C8 C7 119.7(5) . .
C9 C8 H8 120.1 . .
C7 C8 H8 120.1 . .
C8 C9 C10 120.5(4) . .
C8 C9 H9 119.7 . .
C10 C9 H9 119.7 . .
C11 C10 C9 119.6(4) . .
C11 C10 C3 120.5(4) . .
C9 C10 C3 119.8(4) . .
C10 C11 C6 120.2(4) . .
C10 C11 H11 119.9 . .
C6 C11 H11 119.9 . .
O10 C12 O11 123.7(5) . .
O10 C12 C2 118.6(5) . .
O11 C12 C2 117.7(5) . .
O4 C13 O5 121.9(4) . .
O4 C13 C1 119.0(4) . .
O5 C13 C1 119.1(4) . .
O15 Cd1 O15 89.65(18) . 2_755
O15 Cd1 N2 98.55(13) . .
O15 Cd1 N2 153.79(13) 2_755 .
O15 Cd1 N2 153.79(13) . 2_755
O15 Cd1 N2 98.55(13) 2_755 2_755
N2 Cd1 N2 85.01(18) . 2_755
O15 Cd1 O4 85.46(13) . 2_755
O15 Cd1 O4 85.43(14) 2_755 2_755
N2 Cd1 O4 119.87(13) . 2_755
N2 Cd1 O4 70.56(12) 2_755 2_755
O15 Cd1 O4 85.43(14) . .
O15 Cd1 O4 85.46(13) 2_755 .
N2 Cd1 O4 70.56(12) . .
N2 Cd1 O4 119.87(13) 2_755 .
O4 Cd1 O4 167.14(15) 2_755 .
O9 Cd2 N1 155.51(13) 4_456 .
O9 Cd2 O19 98.58(11) 4_456 .
N1 Cd2 O19 91.97(12) . .
O9 Cd2 O17 93.46(14) 4_456 .
N1 Cd2 O17 110.32(14) . .
O19 Cd2 O17 78.68(13) . .
O9 Cd2 O16 81.70(12) 4_456 .
N1 Cd2 O16 96.77(13) . .
O19 Cd2 O16 157.59(13) . .
O17 Cd2 O16 78.94(14) . .
O9 Cd2 O10 82.87(12) 4_456 .
N1 Cd2 O10 72.78(12) . .
O19 Cd2 O10 109.36(12) . .
O17 Cd2 O10 171.53(14) . .
O16 Cd2 O10 92.95(13) . .
C3 N1 C2 105.1(4) . .
C3 N1 Cd2 141.5(3) . .
C2 N1 Cd2 112.9(3) . .
C3 N2 C1 105.8(4) . .
C3 N2 Cd1 134.4(3) . .
C1 N2 Cd1 113.7(3) . .
C13 O4 Cd1 112.8(3) . .
C5 O9 Cd2 119.0(3) . 4_556
C12 O10 Cd2 114.1(3) . .
H10W O14 H9W 96.7 . .
Cd1 O15 H2W 135.9 . .
Cd1 O15 H1W 100.5 . .
H2W O15 H1W 94.8 . .
Cd2 O16 H3W 111.9 . .
Cd2 O16 H4W 109.4 . .
H3W O16 H4W 93.7 . .
Cd2 O17 H6W 117.1 . .
Cd2 O17 H5W 140.7 . .
H6W O17 H5W 94.0 . .
Cd2 O19 H8W 126.8 . .
Cd2 O19 H7W 133.3 . .
H8W O19 H7W 95.9 . .

loop_
_geom_bond_atom_site_label_1
_geom_bond_atom_site_label_2
_geom_bond_distance
_geom_bond_site_symmetry_2
C1 N2 1.364(6) .
C1 C2 1.386(6) .
C1 C13 1.461(6) .
C2 N1 1.368(6) .
C2 C12 1.474(6) .
C3 N2 1.350(5) .
C3 N1 1.351(6) .
C3 C10 1.471(6) .
C5 O12 1.245(6) .
C5 O9 1.270(6) .
C5 C6 1.518(7) .
C6 C7 1.375(7) .
C6 C11 1.394(6) .
C7 C8 1.393(7) .
C7 H7 0.9300 .
C8 C9 1.377(7) .
C8 H8 0.9300 .
C9 C10 1.385(6) .
C9 H9 0.9300 .
C10 C11 1.374(6) .
C11 H11 0.9300 .
C12 O10 1.255(6) .
C12 O11 1.281(6) .
C13 O4 1.246(6) .
C13 O5 1.289(6) .
Cd1 O15 2.260(3) .
Cd1 O15 2.260(3) 2_755
Cd1 N2 2.275(4) .
Cd1 N2 2.275(4) 2_755
Cd1 O4 2.450(3) 2_755
Cd1 O4 2.450(3) .
Cd2 O9 2.269(3) 4_456
Cd2 N1 2.278(4) .
Cd2 O19 2.284(3) .
Cd2 O17 2.324(4) .
Cd2 O16 2.372(3) .
Cd2 O10 2.394(4) .
O9 Cd2 2.269(3) 4_556
O14 H10W 0.8403 .
O14 H9W 0.8399 .
O15 H2W 0.8413 .
O15 H1W 0.8605 .
O16 H3W 0.8660 .
O16 H4W 0.8518 .
O17 H6W 0.8569 .
O17 H5W 0.8596 .
O19 H8W 0.8560 .
O19 H7W 0.8510 .

loop_
_geom_hbond_atom_site_label_D
_geom_hbond_atom_site_label_H
_geom_hbond_atom_site_label_A
_geom_hbond_distance_DH
_geom_hbond_distance_HA
_geom_hbond_distance_DA
_geom_hbond_angle_DHA
O17 H5W O12 0.86 2.06 2.875(5) 159.1

loop_
_geom_torsion_atom_site_label_1
_geom_torsion_atom_site_label_2
_geom_torsion_atom_site_label_3
_geom_torsion_atom_site_label_4
_geom_torsion
_geom_torsion_site_symmetry_1
_geom_torsion_site_symmetry_4
N2 C1 C2 N1 -0.1(5) . .
C13 C1 C2 N1 -175.5(5) . .
N2 C1 C2 C12 178.4(5) . .
C13 C1 C2 C12 3.0(9) . .
O12 C5 C6 C7 -161.9(5) . .
O9 C5 C6 C7 16.5(7) . .
O12 C5 C6 C11 20.0(7) . .
O9 C5 C6 C11 -161.5(4) . .
C11 C6 C7 C8 -3.0(8) . .
C5 C6 C7 C8 179.0(5) . .
C6 C7 C8 C9 2.7(8) . .
C7 C8 C9 C10 -0.3(8) . .
C8 C9 C10 C11 -1.7(7) . .
C8 C9 C10 C3 175.6(4) . .
N2 C3 C10 C11 149.1(4) . .
N1 C3 C10 C11 -27.3(7) . .
N2 C3 C10 C9 -28.2(7) . .
N1 C3 C10 C9 155.5(5) . .
C9 C10 C11 C6 1.4(7) . .
C3 C10 C11 C6 -175.9(4) . .
C7 C6 C11 C10 1.0(7) . .
C5 C6 C11 C10 179.1(4) . .
N1 C2 C12 O10 0.6(8) . .
C1 C2 C12 O10 -177.7(5) . .
N1 C2 C12 O11 -179.2(5) . .
C1 C2 C12 O11 2.5(8) . .
N2 C1 C13 O4 -4.2(7) . .
C2 C1 C13 O4 170.8(5) . .
N2 C1 C13 O5 175.5(4) . .
C2 C1 C13 O5 -9.5(8) . .
N2 C3 N1 C2 0.8(5) . .
C10 C3 N1 C2 177.5(4) . .
N2 C3 N1 Cd2 171.0(3) . .
C10 C3 N1 Cd2 -12.3(8) . .
C1 C2 N1 C3 -0.4(5) . .
C12 C2 N1 C3 -179.1(4) . .
C1 C2 N1 Cd2 -173.8(3) . .
C12 C2 N1 Cd2 7.5(6) . .
O9 Cd2 N1 C3 176.1(4) 4_456 .
O19 Cd2 N1 C3 -68.0(5) . .
O17 Cd2 N1 C3 10.6(5) . .
O16 Cd2 N1 C3 91.3(5) . .
O10 Cd2 N1 C3 -177.7(5) . .
O9 Cd2 N1 C2 -14.2(5) 4_456 .
O19 Cd2 N1 C2 101.7(3) . .
O17 Cd2 N1 C2 -179.7(3) . .
O16 Cd2 N1 C2 -99.0(3) . .
O10 Cd2 N1 C2 -8.0(3) . .
N1 C3 N2 C1 -0.9(5) . .
C10 C3 N2 C1 -177.7(4) . .
N1 C3 N2 Cd1 148.8(3) . .
C10 C3 N2 Cd1 -28.0(6) . .
C2 C1 N2 C3 0.6(5) . .
C13 C1 N2 C3 176.7(4) . .
C2 C1 N2 Cd1 -156.2(3) . .
C13 C1 N2 Cd1 19.9(5) . .
O15 Cd1 N2 C3 111.9(4) . .
O15 Cd1 N2 C3 -141.2(4) 2_755 .
N2 Cd1 N2 C3 -42.0(4) 2_755 .
O4 Cd1 N2 C3 22.2(4) 2_755 .
O4 Cd1 N2 C3 -166.1(4) . .
O15 Cd1 N2 C1 -100.2(3) . .
O15 Cd1 N2 C1 6.7(5) 2_755 .
N2 Cd1 N2 C1 106.0(3) 2_755 .
O4 Cd1 N2 C1 170.2(3) 2_755 .
O4 Cd1 N2 C1 -18.2(3) . .
O5 C13 O4 Cd1 167.7(4) . .
C1 C13 O4 Cd1 -12.6(6) . .
O15 Cd1 O4 C13 117.4(4) . .
O15 Cd1 O4 C13 -152.6(4) 2_755 .
N2 Cd1 O4 C13 16.7(3) . .
N2 Cd1 O4 C13 -55.3(4) 2_755 .
O4 Cd1 O4 C13 162.4(4) 2_755 .
O12 C5 O9 Cd2 -20.7(7) . 4_556
C6 C5 O9 Cd2 161.0(3) . 4_556
O11 C12 O10 Cd2 171.7(4) . .
C2 C12 O10 Cd2 -8.1(6) . .
O9 Cd2 O10 C12 -173.7(4) 4_456 .
N1 Cd2 O10 C12 8.8(4) . .
O19 Cd2 O10 C12 -77.1(4) . .
O17 Cd2 O10 C12 121.6(8) . .
O16 Cd2 O10 C12 105.0(4) . .
